data_2203900
loop_
_publ_author_name
'Tooke, Duncan M.'
'Mills, Allison M.'
'Spek, Anthony L.'
'van der Vlugt, Jarl Ivar'
'Vogt, Dieter'

_publ_section_title
;
 Bis[\m-3,3',5,5'-tetra-<i>tert</i>-butylbiphenyl-2,2'-diyl
 phosphonato(1--)]bis[(acetonitrile)carbonylrhodium(I)] dichloromethane
 sesquisolvate
;
_journal_issue 7
_journal_name_full 'Acta Crystallographica Section E'
_journal_page_first m943
_journal_page_last m945
_journal_paper_doi 10.1107/S1600536804013406
_journal_volume 60
_journal_year 2004
_chemical_formula_iupac '[C62 H86 N2 O8 P2 Rh2] 1.5C H2 Cl2'
_chemical_formula_moiety 'C62 H86 N2 O8 P2 Rh2'
_chemical_formula_sum 'C62 H86 N2 O8 P2 Rh2'
_chemical_formula_weight 1255.09
_chemical_name_systematic
;
{(carbonyl)(acetonitrilo)(\m~2~-O)(P)(dibenzo-[d,f]-2,2,4,4-tetra-tert-butyl-
[1,3,2]dioxa-phosphito)}-rhodium(I)-dimer \\sim 1.5 dichloromethane solvate
;
_space_group_IT_number 15
_symmetry_cell_setting monoclinic
_symmetry_space_group_name_Hall '-C 2yc'
_symmetry_space_group_name_H-M 'C 1 2/c 1'
_atom_sites_solution_hydrogens geom
_atom_sites_solution_primary direct
_atom_sites_solution_secondary difmap
_cell_angle_alpha 90
_cell_angle_beta 118.3548(5)
_cell_angle_gamma 90
_cell_formula_units_Z 4
_cell_length_a 29.2584(4)
_cell_length_b 12.4252(2)
_cell_length_c 21.7240(3)
_cell_measurement_reflns_used 7134
_cell_measurement_temperature 150
_cell_measurement_theta_max 26.02
_cell_measurement_theta_min 1.02
_cell_volume 6950.05(18)
_computing_cell_refinement 'DIRAX (Duisenberg, 1992)'
_computing_data_collection 'Collect (Nonius, 1998)'
_computing_data_reduction 'HKL2000 (Otwinowski & Minor, 1997)'
_computing_molecular_graphics 'PLATON (Spek, 2003)'
_computing_publication_material PLATON
_computing_structure_refinement 'SHELXL97 (Sheldrick, 1997)'
_computing_structure_solution 'SIR97 (Altomare et al, 1999)'
_diffrn_ambient_temperature 150
_diffrn_detector_area_resol_mean 18.4
_diffrn_measured_fraction_theta_full 0.994
_diffrn_measured_fraction_theta_max 0.994
_diffrn_measurement_device_type 'Nonius KappaCCD'
_diffrn_measurement_method '\f and \w scans'
_diffrn_radiation_monochromator graphite
_diffrn_radiation_source 'Rotating Anode'
_diffrn_radiation_type MoK\a
_diffrn_radiation_wavelength 0.71073
_diffrn_reflns_av_R_equivalents 0.0534
_diffrn_reflns_av_sigmaI/netI 0.0551
_diffrn_reflns_limit_h_max 34
_diffrn_reflns_limit_h_min -34
_diffrn_reflns_limit_k_max 14
_diffrn_reflns_limit_k_min -14
_diffrn_reflns_limit_l_max 25
_diffrn_reflns_limit_l_min -25
_diffrn_reflns_number 28137
_diffrn_reflns_reduction_process ' ?'
_diffrn_reflns_theta_full 25.00
_diffrn_reflns_theta_max 25.00
_diffrn_reflns_theta_min 1.58
_diffrn_standards_number 0
_exptl_absorpt_coefficient_mu 0.568
_exptl_absorpt_correction_T_max 0.950
_exptl_absorpt_correction_T_min 0.750
_exptl_absorpt_correction_type multi-scan
_exptl_absorpt_process_details '(SADABS; Sheldrick, 1990)'
_exptl_crystal_colour yellow
_exptl_crystal_density_diffrn 1.199
_exptl_crystal_density_method 'Not Measured'
_exptl_crystal_description needle
_exptl_crystal_F_000 2624
_exptl_crystal_size_max 0.390
_exptl_crystal_size_mid 0.150
_exptl_crystal_size_min 0.090
_refine_diff_density_max 0.681
_refine_diff_density_min -0.486
_refine_ls_extinction_method none
_refine_ls_goodness_of_fit_ref 1.045
_refine_ls_hydrogen_treatment constr
_refine_ls_matrix_type full
_refine_ls_number_parameters 340
_refine_ls_number_reflns 6085
_refine_ls_number_restraints 72
_refine_ls_restrained_S_all 1.050
_refine_ls_R_factor_all 0.0673
_refine_ls_R_factor_gt 0.0434
_refine_ls_shift/su_max 0.004
_refine_ls_shift/su_mean 0.000
_refine_ls_structure_factor_coef Fsqd
_refine_ls_weighting_details 'calc w = 1/[\s^2^(Fo^2^)+(0.0431P)^2^+7.5648P] where P = (Fo^2^+2Fc^2^)/3'
_refine_ls_weighting_scheme calc
_refine_ls_wR_factor_gt 0.0911
_refine_ls_wR_factor_ref 0.0981
_reflns_number_gt 4468
_reflns_number_total 6085
_reflns_threshold_expression I>2\s(I)
_cod_data_source_file hb6056.cif
_cod_data_source_block I
_cod_depositor_comments
;
The following automatic conversions were performed:
'_symmetry_cell_setting' value 'Monoclinic' changed to 'monoclinic'
according to '/home/saulius/struct/CIF-dictionaries/cif_core.dic'
dictionary named 'cif_core.dic' version 2.4.1 from 2010-06-29.

Automatic conversion script
Id: cif_fix_enum 1527 2010-12-29 10:47:43Z saulius 

The following automatic conversions were performed:

'_symmetry_cell_setting' value 'Monoclinic' changed to 'monoclinic'
according to /home/saulius/struct/CIF-dictionaries/cif_core.dic
dictionary named 'cif_core.dic' version 2.4.1 from 2010-06-29.

Automatic conversion script
Id: cif_fix_values 1715 2011-07-08 13:25:40Z adriana 
;
_cod_original_sg_symbol_H-M 'C 2/c'
_cod_database_code 2203900
_cod_database_fobs_code 2203900

loop_
_symmetry_equiv_pos_as_xyz
x,y,z
-x,y,1/2-z
-x,-y,-z
x,-y,1/2+z
1/2+x,1/2+y,z
1/2-x,1/2+y,1/2-z
1/2-x,1/2-y,-z
1/2+x,1/2-y,1/2+z

loop_
_atom_site_aniso_label
_atom_site_aniso_U_11
_atom_site_aniso_U_22
_atom_site_aniso_U_33
_atom_site_aniso_U_12
_atom_site_aniso_U_13
_atom_site_aniso_U_23
Rh1 0.0221(2) 0.0298(2) 0.0211(2) 0.00030(10) 0.01000(10) 0.00000(10)
P1 0.0193(4) 0.0312(5) 0.0214(5) 0.0000(4) 0.0099(4) 0.0000(4)
O1 0.0222(12) 0.0488(16) 0.0210(13) 0.0011(12) 0.0101(10) 0.0038(12)
O2 0.0361(17) 0.090(2) 0.0409(18) -0.0255(17) 0.0176(15) -0.0183(17)
O3 0.0209(12) 0.0296(14) 0.0238(14) 0.0001(10) 0.0096(11) -0.0018(10)
O4 0.0268(13) 0.0269(14) 0.0310(14) 0.0014(11) 0.0189(11) 0.0007(11)
N1 0.0223(15) 0.0338(18) 0.0203(17) -0.0016(14) 0.0071(13) -0.0029(14)
C1 0.035(2) 0.046(3) 0.028(2) -0.0083(19) 0.0172(19) -0.0086(18)
C2 0.0208(18) 0.034(2) 0.026(2) 0.0011(16) 0.0062(17) -0.0005(17)
C3 0.043(2) 0.060(3) 0.030(2) 0.004(2) 0.022(2) 0.002(2)
C4 0.0208(18) 0.028(2) 0.024(2) 0.0033(16) 0.0108(16) -0.0026(16)
C5 0.0270(18) 0.028(2) 0.029(2) 0.0011(17) 0.0163(16) -0.0022(16)
C6 0.0247(19) 0.030(2) 0.035(2) -0.0019(16) 0.0184(17) 0.0019(17)
C7 0.028(2) 0.031(2) 0.035(2) 0.0055(17) 0.0171(18) 0.0041(17)
C8 0.032(2) 0.026(2) 0.040(2) 0.0090(17) 0.0189(19) 0.0095(17)
C9 0.028(2) 0.027(2) 0.033(2) 0.0020(16) 0.0194(18) -0.0001(16)
C10 0.0227(18) 0.029(2) 0.023(2) -0.0028(16) 0.0102(16) -0.0023(16)
C11 0.0221(18) 0.024(2) 0.028(2) -0.0026(15) 0.0107(16) -0.0011(15)
C12 0.0247(18) 0.024(2) 0.036(2) -0.0003(16) 0.0161(17) -0.0024(17)
C13 0.031(2) 0.026(2) 0.033(2) -0.0012(17) 0.0143(18) -0.0006(17)
C14 0.037(2) 0.029(2) 0.030(2) -0.0018(18) 0.0168(18) 0.0062(17)
C15 0.0268(19) 0.027(2) 0.030(2) -0.0007(16) 0.0115(17) 0.0011(16)
C16 0.037(2) 0.025(2) 0.046(3) -0.0038(17) 0.023(2) -0.0011(18)
C17 0.049(3) 0.033(2) 0.077(4) -0.003(2) 0.028(3) 0.012(2)
C18 0.045(2) 0.037(3) 0.069(3) -0.009(2) 0.037(2) -0.002(2)
C19 0.056(3) 0.041(3) 0.066(3) -0.013(2) 0.031(3) -0.016(2)
C20 0.0335(19) 0.040(2) 0.054(2) 0.0069(17) 0.0214(18) 0.0137(18)
C24 0.040(2) 0.032(2) 0.044(3) 0.0073(18) 0.023(2) 0.0103(18)
C25 0.068(3) 0.040(3) 0.066(3) 0.022(2) 0.037(3) 0.001(2)
C26 0.036(2) 0.058(3) 0.058(3) 0.011(2) 0.019(2) 0.016(2)
C27 0.054(3) 0.043(3) 0.089(4) 0.021(2) 0.041(3) 0.033(3)
C28 0.0386(19) 0.036(2) 0.043(2) -0.0005(17) 0.0266(17) 0.0024(17)

loop_
_atom_site_label
_atom_site_fract_x
_atom_site_fract_y
_atom_site_fract_z
_atom_site_U_iso_or_equiv
_atom_site_thermal_displace_type
_atom_site_calc_flag
_atom_site_refinement_flags
_atom_site_occupancy
_atom_site_type_symbol
Rh1 0.065820(10) 0.51980(2) 0.103960(10) 0.02450(10) Uani . . 1.000 Rh
P1 0.06371(3) 0.51557(8) 0.00106(5) 0.0239(3) Uani . . 1.000 P
O1 0.01229(8) 0.5151(2) -0.06492(12) 0.0307(8) Uani . . 1.000 O
O2 0.17690(11) 0.5792(3) 0.16739(15) 0.0560(11) Uani . . 1.000 O
O3 0.09280(8) 0.41436(18) -0.01457(11) 0.0252(8) Uani . . 1.000 O
O4 0.09740(8) 0.61748(18) -0.00192(12) 0.0261(8) Uani . . 1.000 O
N1 0.06688(10) 0.5281(2) 0.20205(15) 0.0267(10) Uani . . 1.000 N
C1 0.13352(15) 0.5541(3) 0.1417(2) 0.0354(14) Uani . . 1.000 C
C2 0.06809(13) 0.5423(3) 0.2540(2) 0.0289(11) Uani . . 1.000 C
C3 0.06957(15) 0.5616(4) 0.3214(2) 0.0424(14) Uani . . 1.000 C
C4 0.14565(12) 0.3957(3) 0.03120(17) 0.0242(11) Uani . . 1.000 C
C5 0.18136(13) 0.4680(3) 0.02949(18) 0.0268(11) Uani . . 1.000 C
C6 0.23421(13) 0.4507(3) 0.07499(19) 0.0282(11) Uani . . 1.000 C
C7 0.25157(13) 0.3641(3) 0.12039(19) 0.0305(12) Uani . . 1.000 C
C8 0.21435(13) 0.2905(3) 0.1171(2) 0.0319(12) Uani . . 1.000 C
C9 0.16100(13) 0.3015(3) 0.07208(19) 0.0273(12) Uani . . 1.000 C
C10 0.12480(12) 0.6265(3) -0.03951(17) 0.0252(11) Uani . . 1.000 C
C11 0.16614(12) 0.5562(3) -0.02352(18) 0.0252(11) Uani . . 1.000 C
C12 0.19559(13) 0.5697(3) -0.05784(19) 0.0275(11) Uani . . 1.000 C
C13 0.18562(13) 0.6510(3) -0.10648(19) 0.0304(12) Uani . . 1.000 C
C14 0.14482(14) 0.7210(3) -0.11920(19) 0.0316(12) Uani . . 1.000 C
C15 0.11371(13) 0.7123(3) -0.08699(19) 0.0288(11) Uani . . 1.000 C
C16 0.12314(14) 0.2095(3) 0.0632(2) 0.0347(14) Uani . . 1.000 C
C17 0.15116(16) 0.1150(3) 0.1130(2) 0.0538(18) Uani . . 1.000 C
C18 0.07875(15) 0.2439(3) 0.0772(2) 0.0463(16) Uani . . 1.000 C
C19 0.10086(17) 0.1669(4) -0.0117(2) 0.0535(17) Uani . . 1.000 C
C20 0.30991(15) 0.3472(3) 0.1708(2) 0.0423(11) Uani . . 1.000 C
C21A 0.3211(3) 0.2540(6) 0.2182(4) 0.054(2) Uiso . . 0.641(5) C
C22A 0.3327(3) 0.4492(6) 0.2141(4) 0.056(2) Uiso . . 0.641(5) C
C23A 0.3369(3) 0.3342(6) 0.1242(4) 0.063(2) Uiso . . 0.641(5) C
C24 0.06911(15) 0.7942(3) -0.1036(2) 0.0374(14) Uani . . 1.000 C
C25 0.07432(18) 0.8453(3) -0.0361(2) 0.0559(17) Uani . . 1.000 C
C26 0.01628(15) 0.7392(4) -0.1443(2) 0.0520(16) Uani . . 1.000 C
C27 0.07082(17) 0.8874(4) -0.1498(3) 0.0591(19) Uani . . 1.000 C
C28 0.21934(15) 0.6628(3) -0.1430(2) 0.0363(11) Uani . . 1.000 C
C29A 0.2141(3) 0.5597(5) -0.1850(3) 0.0502(16) Uiso . . 0.740(6) C
C30A 0.2779(2) 0.6725(5) -0.0860(3) 0.0503(17) Uiso . . 0.740(6) C
C31A 0.2075(3) 0.7612(6) -0.1885(4) 0.0630(19) Uiso . . 0.740(6) C
C29B 0.2477(8) 0.5642(14) -0.1417(11) 0.059(4) Uiso . . 0.260(6) C
C30B 0.2540(7) 0.7526(15) -0.1124(10) 0.060(4) Uiso . . 0.260(6) C
C31B 0.1832(6) 0.7034(13) -0.2235(8) 0.040(4) Uiso . . 0.260(6) C
C22B 0.3437(4) 0.4282(9) 0.1645(6) 0.039(3) Uiso . . 0.359(5) C
C23B 0.3270(5) 0.2356(11) 0.1680(8) 0.063(3) Uiso . . 0.359(5) C
C21B 0.3158(5) 0.3582(11) 0.2501(7) 0.065(3) Uiso . . 0.359(5) C
H6 0.25890 0.50000 0.07460 0.0340 Uiso calc R 1.000 H
H8 0.22590 0.22960 0.14710 0.0390 Uiso calc R 1.000 H
H17B 0.17900 0.08850 0.10420 0.0810 Uiso calc R 1.000 H
H17C 0.12630 0.05690 0.10490 0.0810 Uiso calc R 1.000 H
H18A 0.09310 0.27120 0.12510 0.0690 Uiso calc R 1.000 H
H18B 0.05640 0.18180 0.07140 0.0690 Uiso calc R 1.000 H
H12 0.22350 0.52160 -0.04760 0.0330 Uiso calc R 1.000 H
H14 0.13790 0.77790 -0.15170 0.0380 Uiso calc R 1.000 H
H17A 0.16590 0.13960 0.16160 0.0810 Uiso calc R 1.000 H
H3A 0.10580 0.56770 0.35810 0.0640 Uiso calc R 1.000 H
H3B 0.05290 0.50150 0.33220 0.0640 Uiso calc R 1.000 H
H3C 0.05110 0.62850 0.31910 0.0640 Uiso calc R 1.000 H
H21C 0.35880 0.24540 0.24650 0.0820 Uiso calc R 0.641(5) H
H22A 0.32510 0.51110 0.18280 0.0830 Uiso calc R 0.641(5) H
H22B 0.37040 0.44110 0.24250 0.0830 Uiso calc R 0.641(5) H
H22C 0.31720 0.46080 0.24490 0.0830 Uiso calc R 0.641(5) H
H23A 0.33000 0.39800 0.09450 0.0950 Uiso calc R 0.641(5) H
H23B 0.32320 0.27020 0.09470 0.0950 Uiso calc R 0.641(5) H
H23C 0.37440 0.32640 0.15410 0.0950 Uiso calc R 0.641(5) H
H25A 0.10830 0.88010 -0.01070 0.0840 Uiso calc R 1.000 H
H25B 0.07110 0.78930 -0.00660 0.0840 Uiso calc R 1.000 H
H25C 0.04690 0.89900 -0.04790 0.0840 Uiso calc R 1.000 H
H26A -0.01140 0.79150 -0.15390 0.0780 Uiso calc R 1.000 H
H26B 0.01370 0.67980 -0.11640 0.0780 Uiso calc R 1.000 H
H26C 0.01270 0.71120 -0.18850 0.0780 Uiso calc R 1.000 H
H27A 0.10430 0.92450 -0.12540 0.0880 Uiso calc R 1.000 H
H27B 0.04270 0.93840 -0.15900 0.0880 Uiso calc R 1.000 H
H27C 0.06650 0.85840 -0.19420 0.0880 Uiso calc R 1.000 H
H29A 0.22250 0.49710 -0.15400 0.0750 Uiso calc R 0.740(6) H
H29B 0.23800 0.56300 -0.20470 0.0750 Uiso calc R 0.740(6) H
H29C 0.17830 0.55330 -0.22290 0.0750 Uiso calc R 0.740(6) H
H30A 0.28770 0.60950 -0.05520 0.0750 Uiso calc R 0.740(6) H
H30B 0.28270 0.73790 -0.05830 0.0750 Uiso calc R 0.740(6) H
H30C 0.29970 0.67630 -0.10890 0.0750 Uiso calc R 0.740(6) H
H31A 0.23060 0.76330 -0.20950 0.0940 Uiso calc R 0.740(6) H
H31B 0.21280 0.82590 -0.16010 0.0940 Uiso calc R 0.740(6) H
H31C 0.17130 0.75840 -0.22560 0.0940 Uiso calc R 0.740(6) H
H18C 0.05840 0.30050 0.04420 0.0690 Uiso calc R 1.000 H
H19A 0.07650 0.10820 -0.01870 0.0800 Uiso calc R 1.000 H
H19B 0.12920 0.14020 -0.01950 0.0800 Uiso calc R 1.000 H
H19C 0.08260 0.22510 -0.04480 0.0800 Uiso calc R 1.000 H
H21A 0.30630 0.18880 0.19050 0.0820 Uiso calc R 0.641(5) H
H21B 0.30570 0.26610 0.24900 0.0820 Uiso calc R 0.641(5) H
H21D 0.29290 0.30590 0.25560 0.0970 Uiso calc R 0.359(5) H
H21E 0.30610 0.43110 0.25670 0.0970 Uiso calc R 0.359(5) H
H21F 0.35190 0.34400 0.28510 0.0970 Uiso calc R 0.359(5) H
H22D 0.37990 0.41310 0.19870 0.0590 Uiso calc R 0.359(5) H
H22E 0.33410 0.49970 0.17350 0.0590 Uiso calc R 0.359(5) H
H22F 0.33990 0.42600 0.11720 0.0590 Uiso calc R 0.359(5) H
H23D 0.30380 0.18440 0.17360 0.0940 Uiso calc R 0.359(5) H
H23E 0.36260 0.22520 0.20570 0.0940 Uiso calc R 0.359(5) H
H23F 0.32600 0.22360 0.12280 0.0940 Uiso calc R 0.359(5) H
H29D 0.26860 0.57760 -0.16520 0.0880 Uiso calc R 0.260(6) H
H29E 0.22290 0.50620 -0.16580 0.0880 Uiso calc R 0.260(6) H
H29F 0.27060 0.54310 -0.09300 0.0880 Uiso calc R 0.260(6) H
H30D 0.27610 0.76040 -0.13480 0.0900 Uiso calc R 0.260(6) H
H30E 0.27590 0.74000 -0.06220 0.0900 Uiso calc R 0.260(6) H
H30F 0.23370 0.81850 -0.11950 0.0900 Uiso calc R 0.260(6) H
H31D 0.20460 0.71110 -0.24680 0.0610 Uiso calc R 0.260(6) H
H31E 0.16750 0.77300 -0.22330 0.0610 Uiso calc R 0.260(6) H
H31F 0.15570 0.65050 -0.24880 0.0610 Uiso calc R 0.260(6) H

loop_
_atom_type_symbol
_atom_type_description
_atom_type_scat_dispersion_real
_atom_type_scat_dispersion_imag
_atom_type_scat_source
Rh Rh -1.1178 0.9187 'International Tables Vol C Tables 4.2.6.8 and 6.1.1.4'
P P 0.1023 0.0942 'International Tables Vol C Tables 4.2.6.8 and 6.1.1.4'
O O 0.0106 0.0060 'International Tables Vol C Tables 4.2.6.8 and 6.1.1.4'
N N 0.0061 0.0033 'International Tables Vol C Tables 4.2.6.8 and 6.1.1.4'
H H 0.0000 0.0000 'International Tables Vol C Tables 4.2.6.8 and 6.1.1.4'
C C 0.0033 0.0016 'International Tables Vol C Tables 4.2.6.8 and 6.1.1.4'

loop_
_geom_angle_atom_site_label_1
_geom_angle_atom_site_label_2
_geom_angle_atom_site_label_3
_geom_angle_site_symmetry_1
_geom_angle_site_symmetry_3
_geom_angle
_geom_angle_publ_flag
P1 Rh1 N1 . . 178.42(8) yes
P1 Rh1 C1 . . 87.84(13) yes
P1 Rh1 O1 . 3_565 94.91(7) yes
N1 Rh1 C1 . . 92.47(15) yes
O1 Rh1 N1 3_565 . 84.74(11) yes
O1 Rh1 C1 3_565 . 176.86(15) yes
Rh1 P1 O1 . . 119.91(11) yes
Rh1 P1 O3 . . 117.37(9) yes
Rh1 P1 O4 . . 107.22(10) yes
O1 P1 O3 . . 100.47(13) yes
O1 P1 O4 . . 108.41(14) yes
O3 P1 O4 . . 101.82(13) yes
Rh1 O1 P1 3_565 . 143.09(16) yes
P1 O3 C4 . . 119.0(2) no
P1 O4 C10 . . 127.9(2) no
Rh1 N1 C2 . . 173.7(3) no
Rh1 C1 O2 . . 177.5(4) no
N1 C2 C3 . . 179.6(4) no
O3 C4 C5 . . 117.6(3) no
O3 C4 C9 . . 119.9(3) no
C5 C4 C9 . . 122.3(4) no
C4 C5 C6 . . 118.2(3) no
C4 C5 C11 . . 122.7(3) no
C6 C5 C11 . . 118.7(4) no
C5 C6 C7 . . 122.1(4) no
C6 C7 C8 . . 117.3(4) no
C6 C7 C20 . . 121.3(4) no
C8 C7 C20 . . 121.3(3) no
C7 C8 C9 . . 123.7(3) no
C4 C9 C8 . . 116.0(4) no
C4 C9 C16 . . 122.9(3) no
C8 C9 C16 . . 120.8(3) no
O4 C10 C11 . . 118.4(3) yes
O4 C10 C15 . . 119.5(3) yes
C11 C10 C15 . . 121.8(4) no
C5 C11 C10 . . 123.8(3) no
C5 C11 C12 . . 117.8(3) no
C10 C11 C12 . . 118.4(3) no
C11 C12 C13 . . 122.4(4) no
C12 C13 C14 . . 117.1(4) no
C12 C13 C28 . . 120.5(4) no
C14 C13 C28 . . 122.5(3) no
C13 C14 C15 . . 123.7(3) no
C10 C15 C14 . . 116.7(4) no
C10 C15 C24 . . 122.7(4) no
C14 C15 C24 . . 120.6(3) no
C9 C16 C17 . . 111.5(3) no
C9 C16 C18 . . 113.4(3) no
C9 C16 C19 . . 107.9(3) no
C17 C16 C18 . . 107.0(3) no
C17 C16 C19 . . 107.4(3) no
C18 C16 C19 . . 109.6(4) no
C7 C20 C21A . . 113.9(5) no
C7 C20 C22A . . 109.6(4) no
C7 C20 C23A . . 106.5(4) no
C7 C20 C21B . . 105.1(6) no
C7 C20 C22B . . 114.2(5) no
C7 C20 C23B . . 112.2(7) no
C21A C20 C22A . . 109.4(5) no
C21A C20 C23A . . 111.0(5) no
C22A C20 C23A . . 106.1(5) no
C21B C20 C22B . . 107.5(7) no
C21B C20 C23B . . 104.4(8) no
C22B C20 C23B . . 112.5(8) no
C15 C24 C25 . . 110.9(3) no
C15 C24 C26 . . 110.4(3) no
C15 C24 C27 . . 111.0(4) no
C25 C24 C26 . . 110.6(4) no
C25 C24 C27 . . 106.9(3) no
C26 C24 C27 . . 107.1(4) no
C13 C28 C29A . . 108.6(4) no
C13 C28 C30A . . 109.1(4) no
C13 C28 C31A . . 114.3(5) no
C13 C28 C29B . . 113.9(9) no
C13 C28 C30B . . 108.6(9) no
C13 C28 C31B . . 109.5(7) no
C29A C28 C30A . . 107.2(5) no
C29A C28 C31A . . 111.1(4) no
C30A C28 C31A . . 106.3(5) no
C29B C28 C30B . . 111.6(13) no
C29B C28 C31B . . 110.5(10) no
C30B C28 C31B . . 102.2(10) no
C2 C3 H3A . . 109.44 no
C2 C3 H3B . . 109.46 no
C2 C3 H3C . . 109.54 no
H3A C3 H3B . . 109.45 no
H3A C3 H3C . . 109.44 no
H3B C3 H3C . . 109.50 no
C5 C6 H6 . . 118.94 no
C7 C6 H6 . . 118.99 no
C7 C8 H8 . . 118.13 no
C9 C8 H8 . . 118.18 no
C11 C12 H12 . . 118.76 no
C13 C12 H12 . . 118.86 no
C13 C14 H14 . . 118.13 no
C15 C14 H14 . . 118.17 no
C16 C17 H17A . . 109.47 no
C16 C17 H17B . . 109.50 no
C16 C17 H17C . . 109.45 no
H17A C17 H17B . . 109.52 no
H17A C17 H17C . . 109.42 no
H17B C17 H17C . . 109.46 no
C16 C18 H18A . . 109.40 no
C16 C18 H18B . . 109.41 no
C16 C18 H18C . . 109.51 no
H18A C18 H18B . . 109.42 no
H18A C18 H18C . . 109.52 no
H18B C18 H18C . . 109.57 no
C16 C19 H19A . . 109.47 no
C16 C19 H19B . . 109.43 no
C16 C19 H19C . . 109.46 no
H19A C19 H19B . . 109.52 no
H19A C19 H19C . . 109.42 no
H19B C19 H19C . . 109.52 no
C20 C21A H21A . . 109.44 no
C20 C21A H21B . . 109.50 no
C20 C21A H21C . . 109.44 no
H21A C21A H21B . . 109.52 no
H21A C21A H21C . . 109.43 no
H21B C21A H21C . . 109.50 no
H21E C21B H21F . . 109.45 no
C20 C21B H21F . . 109.50 no
C20 C21B H21D . . 109.45 no
C20 C21B H21E . . 109.56 no
H21D C21B H21E . . 109.43 no
H21D C21B H21F . . 109.44 no
C20 C22A H22B . . 109.48 no
C20 C22A H22A . . 109.55 no
H22A C22A H22B . . 109.52 no
H22A C22A H22C . . 109.39 no
C20 C22A H22C . . 109.48 no
H22B C22A H22C . . 109.41 no
C20 C22B H22D . . 109.42 no
C20 C22B H22E . . 109.58 no
C20 C22B H22F . . 109.51 no
H22D C22B H22E . . 109.35 no
H22D C22B H22F . . 109.45 no
H22E C22B H22F . . 109.53 no
C20 C23A H23B . . 109.43 no
C20 C23A H23C . . 109.45 no
C20 C23A H23A . . 109.50 no
H23A C23A H23B . . 109.47 no
H23A C23A H23C . . 109.40 no
H23B C23A H23C . . 109.58 no
C20 C23B H23D . . 109.56 no
C20 C23B H23E . . 109.48 no
C20 C23B H23F . . 109.44 no
H23E C23B H23F . . 109.34 no
H23D C23B H23E . . 109.55 no
H23D C23B H23F . . 109.46 no
C24 C25 H25B . . 109.48 no
H25A C25 H25C . . 109.45 no
C24 C25 H25C . . 109.50 no
H25A C25 H25B . . 109.40 no
C24 C25 H25A . . 109.51 no
H25B C25 H25C . . 109.48 no
C24 C26 H26C . . 109.49 no
H26A C26 H26B . . 109.40 no
C24 C26 H26B . . 109.41 no
H26B C26 H26C . . 109.57 no
H26A C26 H26C . . 109.52 no
C24 C26 H26A . . 109.43 no
C24 C27 H27A . . 109.45 no
H27A C27 H27B . . 109.43 no
H27A C27 H27C . . 109.51 no
H27B C27 H27C . . 109.47 no
C24 C27 H27C . . 109.52 no
C24 C27 H27B . . 109.45 no
C28 C29A H29B . . 109.51 no
C28 C29A H29A . . 109.36 no
H29B C29A H29C . . 109.65 no
H29A C29A H29C . . 109.36 no
C28 C29A H29C . . 109.35 no
H29A C29A H29B . . 109.60 no
C28 C29B H29F . . 109.44 no
H29E C29B H29F . . 109.44 no
H29D C29B H29E . . 109.51 no
H29D C29B H29F . . 109.37 no
C28 C29B H29E . . 109.53 no
C28 C29B H29D . . 109.53 no
C28 C30A H30A . . 109.44 no
C28 C30A H30B . . 109.39 no
C28 C30A H30C . . 109.46 no
H30B C30A H30C . . 109.51 no
H30A C30A H30C . . 109.61 no
H30A C30A H30B . . 109.43 no
C28 C30B H30F . . 109.48 no
H30D C30B H30E . . 109.33 no
H30E C30B H30F . . 109.62 no
C28 C30B H30D . . 109.44 no
H30D C30B H30F . . 109.41 no
C28 C30B H30E . . 109.55 no
H31B C31A H31C . . 109.44 no
C28 C31A H31A . . 109.46 no
C28 C31A H31B . . 109.55 no
C28 C31A H31C . . 109.43 no
H31A C31A H31B . . 109.49 no
H31A C31A H31C . . 109.46 no
C28 C31B H31D . . 109.61 no
C28 C31B H31E . . 109.50 no
C28 C31B H31F . . 109.53 no
H31D C31B H31E . . 109.40 no
H31D C31B H31F . . 109.37 no
H31E C31B H31F . . 109.41 no

loop_
_geom_bond_atom_site_label_1
_geom_bond_atom_site_label_2
_geom_bond_site_symmetry_2
_geom_bond_distance
_geom_bond_publ_flag
Rh1 P1 . 2.2074(10) yes
Rh1 N1 . 2.119(3) yes
Rh1 C1 . 1.799(5) yes
Rh1 O1 3_565 2.071(3) yes
P1 O1 . 1.507(3) yes
P1 O3 . 1.642(3) yes
P1 O4 . 1.625(3) yes
O2 C1 . 1.161(6) yes
O3 C4 . 1.405(4) yes
O4 C10 . 1.394(5) yes
N1 C2 . 1.126(5) yes
C2 C3 . 1.464(6) no
C4 C5 . 1.392(6) no
C4 C9 . 1.408(5) no
C5 C6 . 1.401(6) no
C5 C11 . 1.496(5) no
C6 C7 . 1.383(5) no
C7 C8 . 1.398(6) no
C7 C20 . 1.543(6) no
C8 C9 . 1.401(6) no
C9 C16 . 1.539(6) no
C10 C11 . 1.396(5) no
C10 C15 . 1.410(5) no
C11 C12 . 1.392(6) no
C12 C13 . 1.389(5) no
C13 C14 . 1.395(6) no
C13 C28 . 1.539(6) no
C14 C15 . 1.391(6) no
C15 C24 . 1.556(6) no
C16 C17 . 1.542(5) no
C16 C18 . 1.529(7) no
C16 C19 . 1.531(6) no
C20 C21A . 1.479(8) no
C20 C22A . 1.530(8) no
C20 C23A . 1.560(10) no
C20 C21B . 1.654(14) no
C20 C22B . 1.462(13) no
C20 C23B . 1.485(15) no
C24 C25 . 1.538(6) no
C24 C26 . 1.530(6) no
C24 C27 . 1.549(7) no
C28 C29A . 1.538(7) no
C28 C30A . 1.571(8) no
C28 C31A . 1.506(8) no
C28 C29B . 1.47(2) no
C28 C30B . 1.44(2) no
C28 C31B . 1.635(16) no
C3 H3A . 0.9810 no
C3 H3B . 0.9794 no
C3 H3C . 0.9797 no
C6 H6 . 0.9502 no
C8 H8 . 0.9499 no
C12 H12 . 0.9492 no
C14 H14 . 0.9505 no
C17 H17A . 0.9806 no
C17 H17B . 0.9779 no
C17 H17C . 0.9796 no
C18 H18A . 0.9794 no
C18 H18B . 0.9801 no
C18 H18C . 0.9786 no
C19 H19A . 0.9799 no
C19 H19B . 0.9797 no
C19 H19C . 0.9801 no
C21A H21A . 0.9790 no
C21A H21B . 0.9796 no
C21A H21C . 0.9808 no
C21B H21E . 0.9799 no
C21B H21F . 0.9808 no
C21B H21D . 0.9806 no
C22A H22A . 0.9797 no
C22A H22B . 0.9803 no
C22A H22C . 0.9810 no
C22B H22D . 0.9806 no
C22B H22F . 0.9800 no
C22B H22E . 0.9791 no
C23A H23B . 0.9797 no
C23A H23A . 0.9807 no
C23A H23C . 0.9789 no
C23B H23D . 0.9791 no
C23B H23E . 0.9809 no
C23B H23F . 0.9798 no
C25 H25C . 0.9794 no
C25 H25A . 0.9792 no
C25 H25B . 0.9803 no
C26 H26B . 0.9804 no
C26 H26C . 0.9790 no
C26 H26A . 0.9804 no
C27 H27A . 0.9797 no
C27 H27C . 0.9800 no
C27 H27B . 0.9809 no
C29A H29A . 0.9807 no
C29A H29C . 0.9809 no
C29A H29B . 0.9788 no
C29B H29E . 0.9793 no
C29B H29F . 0.9816 no
C29B H29D . 0.9792 no
C30A H30A . 0.9800 no
C30A H30C . 0.9787 no
C30A H30B . 0.9808 no
C30B H30E . 0.9801 no
C30B H30F . 0.9798 no
C30B H30D . 0.9814 no
C31A H31A . 0.9790 no
C31A H31B . 0.9798 no
C31A H31C . 0.9807 no
C31B H31D . 0.9790 no
C31B H31E . 0.9802 no
C31B H31F . 0.9805 no

loop_
_geom_hbond_atom_site_label_D
_geom_hbond_atom_site_label_H
_geom_hbond_atom_site_label_A
_geom_hbond_distance_DH
_geom_hbond_distance_HA
_geom_hbond_distance_DA
_geom_hbond_angle_DHA
_geom_hbond_publ_flag
C18 H18C O3 0.98 2.42 3.067(5) 123 yes
C19 H19C O3 0.98 2.42 3.082(5) 124 yes
C25 H25B O4 0.98 2.26 2.923(4) 124 yes
C26 H26B O1 0.98 2.34 3.306(5) 168 yes

loop_
_geom_torsion_atom_site_label_1
_geom_torsion_atom_site_label_2
_geom_torsion_atom_site_label_3
_geom_torsion_atom_site_label_4
_geom_torsion_site_symmetry_1
_geom_torsion_site_symmetry_3
_geom_torsion_site_symmetry_4
_geom_torsion
_geom_torsion_publ_flag
C1 Rh1 P1 O1 . . . -165.70(17) no
C1 Rh1 P1 O3 . . . 72.03(16) no
C1 Rh1 P1 O4 . . . -41.67(16) no
O1 Rh1 P1 O1 3_565 . . 12.78(14) no
O1 Rh1 P1 O3 3_565 . . -109.49(13) no
O1 Rh1 P1 O4 3_565 . . 136.81(12) no
P1 Rh1 O1 P1 . 3_565 3_565 -18.6(3) no
N1 Rh1 O1 P1 . 3_565 3_565 159.8(3) no
Rh1 P1 O1 Rh1 . . 3_565 -21.5(3) no
O3 P1 O1 Rh1 . . 3_565 108.7(3) no
O4 P1 O1 Rh1 . . 3_565 -145.0(2) no
Rh1 P1 O3 C4 . . . -56.6(3) no
O1 P1 O3 C4 . . . 171.6(2) no
O4 P1 O3 C4 . . . 60.1(3) no
Rh1 P1 O4 C10 . . . 151.5(2) no
O1 P1 O4 C10 . . . -77.8(3) no
O3 P1 O4 C10 . . . 27.6(3) no
P1 O3 C4 C5 . . . -71.7(4) no
P1 O3 C4 C9 . . . 113.8(3) no
P1 O4 C10 C11 . . . -62.6(4) no
P1 O4 C10 C15 . . . 123.9(3) no
O3 C4 C5 C6 . . . 179.8(3) no
O3 C4 C5 C11 . . . -6.6(5) no
C9 C4 C5 C6 . . . -5.9(5) no
C9 C4 C5 C11 . . . 167.8(3) no
O3 C4 C9 C8 . . . -178.9(3) no
O3 C4 C9 C16 . . . 7.5(5) no
C5 C4 C9 C8 . . . 6.9(5) no
C5 C4 C9 C16 . . . -166.7(4) no
C4 C5 C6 C7 . . . 0.7(6) no
C11 C5 C6 C7 . . . -173.2(3) no
C4 C5 C11 C10 . . . 48.6(5) no
C4 C5 C11 C12 . . . -132.6(4) no
C6 C5 C11 C10 . . . -137.8(4) no
C6 C5 C11 C12 . . . 41.0(5) no
C5 C6 C7 C8 . . . 3.0(6) no
C5 C6 C7 C20 . . . -179.2(4) no
C6 C7 C8 C9 . . . -1.8(6) no
C20 C7 C8 C9 . . . -179.6(4) no
C6 C7 C20 C21A . . . 176.8(5) no
C6 C7 C20 C22A . . . 53.8(6) no
C6 C7 C20 C23A . . . -60.6(5) no
C8 C7 C20 C21A . . . -5.5(6) no
C8 C7 C20 C22A . . . -128.5(5) no
C8 C7 C20 C23A . . . 117.2(5) no
C7 C8 C9 C4 . . . -3.0(6) no
C7 C8 C9 C16 . . . 170.8(4) no
C4 C9 C16 C17 . . . 177.8(4) no
C4 C9 C16 C18 . . . -61.4(5) no
C4 C9 C16 C19 . . . 60.2(5) no
C8 C9 C16 C17 . . . 4.5(5) no
C8 C9 C16 C18 . . . 125.3(4) no
C8 C9 C16 C19 . . . -113.2(4) no
O4 C10 C11 C5 . . . 3.0(5) no
O4 C10 C11 C12 . . . -175.9(3) no
C15 C10 C11 C5 . . . 176.3(3) no
C15 C10 C11 C12 . . . -2.5(5) no
O4 C10 C15 C14 . . . 175.7(3) no
O4 C10 C15 C24 . . . -4.4(5) no
C11 C10 C15 C14 . . . 2.4(5) no
C11 C10 C15 C24 . . . -177.7(3) no
C5 C11 C12 C13 . . . -178.2(3) no
C10 C11 C12 C13 . . . 0.8(6) no
C11 C12 C13 C14 . . . 1.0(6) no
C11 C12 C13 C28 . . . 179.9(3) no
C12 C13 C14 C15 . . . -1.1(6) no
C28 C13 C14 C15 . . . 180.0(4) no
C12 C13 C28 C29A . . . 61.4(5) no
C12 C13 C28 C30A . . . -55.1(5) no
C12 C13 C28 C31A . . . -173.9(4) no
C14 C13 C28 C29A . . . -119.7(4) no
C14 C13 C28 C30A . . . 123.8(4) no
C14 C13 C28 C31A . . . 5.0(6) no
C13 C14 C15 C10 . . . -0.5(6) no
C13 C14 C15 C24 . . . 179.6(4) no
C10 C15 C24 C25 . . . 54.0(5) no
C10 C15 C24 C26 . . . -68.9(5) no
C10 C15 C24 C27 . . . 172.6(4) no
C14 C15 C24 C25 . . . -126.1(4) no
C14 C15 C24 C26 . . . 111.1(4) no
C14 C15 C24 C27 . . . -7.5(5) no
